data_7047009
loop_
_publ_author_name
'Pienkos, Jared A.'
'Webster, Alexander B.'
'Piechota, Eric J.'
'Agakidou, A. Danai'
'McMillen, Colin D.'
'Pritchett, David Y.'
'Meyer, Gerald J.'
'Wagenknecht, Paul S.'

_publ_section_title
;
 Oxidatively stable ferrocenyl-\p-bridge-titanocene D-\p-A complexes: an
 electrochemical and spectroscopic investigation of the mixed-valent
 states.
;
_journal_issue 32
_journal_name_full 'Dalton transactions (Cambridge, England : 2003)'
_journal_page_first 10953
_journal_page_last 10964
_journal_paper_doi 10.1039/c8dt01853g
_journal_volume 47
_journal_year 2018
_chemical_formula_sum 'C41 H36 Br Cu Fe2 Ti'
_chemical_formula_weight 831.75
_space_group_crystal_system monoclinic
_space_group_IT_number 14
_space_group_name_Hall '-P 2ybc'
_space_group_name_H-M_alt 'P 1 21/c 1'
_symmetry_space_group_name_Hall '-P 2ybc'
_symmetry_space_group_name_H-M 'P 1 21/c 1'
_atom_sites_solution_hydrogens geom
_atom_sites_solution_primary dual
_atom_sites_solution_secondary difmap
_audit_creation_method SHELXL-2014/7
_audit_update_record
;
2018-06-28 deposited with the CCDC.
2018-07-11 downloaded from the CCDC.
;
_cell_angle_alpha 90
_cell_angle_beta 98.907(3)
_cell_angle_gamma 90
_cell_formula_units_Z 4
_cell_length_a 7.6947(6)
_cell_length_b 18.5105(11)
_cell_length_c 23.9218(17)
_cell_measurement_reflns_used 9369
_cell_measurement_temperature 173(2)
_cell_measurement_theta_max 28.33
_cell_measurement_theta_min 2.80
_cell_volume 3366.2(4)
_computing_cell_refinement 'Bruker SAINT'
_computing_data_collection 'Bruker APEX3'
_computing_data_reduction 'Bruker SAINT'
_computing_molecular_graphics 'Bruker SHELXTL'
_computing_publication_material 'Bruker SHELXTL'
_computing_structure_refinement 'SHELXL-2014 (Sheldrick 2014)'
_computing_structure_solution 'SHELXT-2014 (Sheldrick 2014)'
_diffrn_ambient_temperature 173(2)
_diffrn_measured_fraction_theta_full 0.999
_diffrn_measured_fraction_theta_max 0.999
_diffrn_measurement_device_type 'Bruker D8 Venture Photon 100'
_diffrn_measurement_method '\f and \w scans'
_diffrn_radiation_type MoK\a
_diffrn_radiation_wavelength 0.71073
_diffrn_reflns_av_R_equivalents 0.0620
_diffrn_reflns_av_unetI/netI 0.0354
_diffrn_reflns_Laue_measured_fraction_full 0.999
_diffrn_reflns_Laue_measured_fraction_max 0.999
_diffrn_reflns_limit_h_max 9
_diffrn_reflns_limit_h_min -9
_diffrn_reflns_limit_k_max 22
_diffrn_reflns_limit_k_min -22
_diffrn_reflns_limit_l_max 29
_diffrn_reflns_limit_l_min -29
_diffrn_reflns_number 50253
_diffrn_reflns_point_group_measured_fraction_full 0.999
_diffrn_reflns_point_group_measured_fraction_max 0.999
_diffrn_reflns_theta_full 25.242
_diffrn_reflns_theta_max 26.000
_diffrn_reflns_theta_min 2.363
_diffrn_source 'Incoatec I\mS'
_exptl_absorpt_coefficient_mu 2.913
_exptl_absorpt_correction_T_max 1.0000
_exptl_absorpt_correction_T_min 0.7571
_exptl_absorpt_correction_type multi-scan
_exptl_absorpt_process_details 'SADABS, Bruker'
_exptl_crystal_colour green
_exptl_crystal_density_diffrn 1.641
_exptl_crystal_description tabular
_exptl_crystal_F_000 1680
_exptl_crystal_size_max 0.302
_exptl_crystal_size_mid 0.212
_exptl_crystal_size_min 0.033
_refine_diff_density_max 0.382
_refine_diff_density_min -0.665
_refine_diff_density_rms 0.077
_refine_ls_extinction_method none
_refine_ls_goodness_of_fit_ref 1.033
_refine_ls_hydrogen_treatment constr
_refine_ls_matrix_type full
_refine_ls_number_parameters 416
_refine_ls_number_reflns 6630
_refine_ls_number_restraints 0
_refine_ls_restrained_S_all 1.033
_refine_ls_R_factor_all 0.0421
_refine_ls_R_factor_gt 0.0311
_refine_ls_shift/su_max 0.001
_refine_ls_shift/su_mean 0.000
_refine_ls_structure_factor_coef Fsqd
_refine_ls_weighting_details 'w=1/[\s^2^(Fo^2^)+(0.0245P)^2^+4.2275P] where P=(Fo^2^+2Fc^2^)/3'
_refine_ls_weighting_scheme calc
_refine_ls_wR_factor_gt 0.0670
_refine_ls_wR_factor_ref 0.0712
_reflns_Friedel_coverage 0.000
_reflns_number_gt 5566
_reflns_number_total 6630
_reflns_threshold_expression 'I > 2\s(I)'
_cod_data_source_file c8dt01853g2.cif
_cod_data_source_block d8-2905_a
_cod_depositor_comments 'Adding full bibliography for 7047009--7047010.cif.'
_cod_database_code 7047009
_shelx_shelxl_version_number 2014/7
_shelx_space_group_comment
;
The symmetry employed for this shelxl refinement is uniquely defined
by the following loop, which should always be used as a source of
symmetry information in preference to the above space-group names.
They are only intended as comments.
;
_shelx_estimated_absorpt_t_min 0.473
_shelx_estimated_absorpt_t_max 0.910

loop_
_space_group_symop_operation_xyz
'x, y, z'
'-x, y+1/2, -z+1/2'
'-x, -y, -z'
'x, -y-1/2, z-1/2'

loop_
_atom_site_label
_atom_site_type_symbol
_atom_site_fract_x
_atom_site_fract_y
_atom_site_fract_z
_atom_site_U_iso_or_equiv
_atom_site_adp_type
_atom_site_occupancy
_atom_site_site_symmetry_order
_atom_site_calc_flag
_atom_site_refinement_flags_posn
_atom_site_refinement_flags_adp
Br1 Br 0.80219(4) 0.41282(2) 0.27266(2) 0.03112(9) Uani 1 1 d . .
Cu1 Cu 0.73512(4) 0.53192(2) 0.24761(2) 0.01992(9) Uani 1 1 d . .
Fe1 Fe 0.29925(5) 0.51716(2) 0.39489(2) 0.01819(9) Uani 1 1 d . .
Fe2 Fe 0.92022(5) 0.42637(2) 0.09970(2) 0.01970(10) Uani 1 1 d . .
Ti1 Ti 0.61788(6) 0.67890(2) 0.22526(2) 0.01729(11) Uani 1 1 d . .
C1 C 0.4051(4) 0.6174(2) 0.15880(16) 0.0445(9) Uani 1 1 d . .
H1 H 0.4142 0.5668 0.1535 0.053 Uiso 1 1 calc R U
C2 C 0.3136(4) 0.65060(17) 0.19651(15) 0.0353(8) Uani 1 1 d . .
H2 H 0.2466 0.6268 0.2212 0.042 Uiso 1 1 calc R U
C3 C 0.3355(4) 0.72461(17) 0.19260(16) 0.0380(8) Uani 1 1 d . .
H3 H 0.2879 0.7602 0.2145 0.046 Uiso 1 1 calc R U
C4 C 0.4391(5) 0.7377(2) 0.15103(18) 0.0555(12) Uani 1 1 d . .
H4 H 0.4744 0.7837 0.1392 0.067 Uiso 1 1 calc R U
C5 C 0.4822(5) 0.6705(3) 0.12968(15) 0.0602(13) Uani 1 1 d . .
H5 H 0.5514 0.6627 0.1006 0.072 Uiso 1 1 calc R U
C11 C 0.8075(4) 0.71419(15) 0.31010(13) 0.0289(7) Uani 1 1 d . .
H11 H 0.8430 0.6805 0.3397 0.035 Uiso 1 1 calc R U
C12 C 0.6566(4) 0.75808(15) 0.30454(13) 0.0296(7) Uani 1 1 d . .
H12 H 0.5716 0.7588 0.3294 0.035 Uiso 1 1 calc R U
C13 C 0.6536(4) 0.80060(15) 0.25595(14) 0.0306(7) Uani 1 1 d . .
H13 H 0.5677 0.8360 0.2426 0.037 Uiso 1 1 calc R U
C14 C 0.8001(4) 0.78164(15) 0.23050(14) 0.0303(7) Uani 1 1 d . .
H14 H 0.8294 0.8010 0.1964 0.036 Uiso 1 1 calc R U
C15 C 0.8959(4) 0.72863(15) 0.26475(14) 0.0294(7) Uani 1 1 d . .
H15 H 1.0023 0.7066 0.2580 0.035 Uiso 1 1 calc R U
C21 C 0.5693(4) 0.60067(14) 0.28294(12) 0.0227(6) Uani 1 1 d . .
C22 C 0.5507(4) 0.54921(15) 0.31347(12) 0.0223(6) Uani 1 1 d . .
C23 C 0.7946(4) 0.60992(14) 0.19222(11) 0.0198(6) Uani 1 1 d . .
C24 C 0.8814(4) 0.55860(14) 0.17867(11) 0.0205(6) Uani 1 1 d . .
C25 C 0.5031(4) 0.49718(14) 0.35230(11) 0.0201(6) Uani 1 1 d . .
C26 C 0.3694(4) 0.44364(14) 0.33987(12) 0.0256(6) Uani 1 1 d . .
H26 H 0.3061 0.4330 0.3035 0.031 Uiso 1 1 calc R U
C27 C 0.3470(4) 0.40887(15) 0.39114(13) 0.0279(7) Uani 1 1 d . .
H27 H 0.2664 0.3710 0.3950 0.034 Uiso 1 1 calc R U
C28 C 0.4659(4) 0.44053(16) 0.43566(12) 0.0277(7) Uani 1 1 d . .
H28 H 0.4786 0.4276 0.4745 0.033 Uiso 1 1 calc R U
C29 C 0.5623(4) 0.49475(15) 0.41219(12) 0.0246(6) Uani 1 1 d . .
H29 H 0.6509 0.5245 0.4326 0.029 Uiso 1 1 calc R U
C30 C 0.2147(4) 0.62037(16) 0.37558(14) 0.0317(7) Uani 1 1 d . .
H30 H 0.2714 0.6554 0.3556 0.038 Uiso 1 1 calc R U
C31 C 0.0887(4) 0.56918(17) 0.35114(15) 0.0354(8) Uani 1 1 d . .
H31 H 0.0467 0.5636 0.3119 0.042 Uiso 1 1 calc R U
C32 C 0.0362(4) 0.52783(18) 0.39527(15) 0.0370(8) Uani 1 1 d . .
H32 H -0.0484 0.4901 0.3910 0.044 Uiso 1 1 calc R U
C33 C 0.1320(4) 0.55270(18) 0.44706(14) 0.0348(7) Uani 1 1 d . .
H33 H 0.1243 0.5340 0.4836 0.042 Uiso 1 1 calc R U
C34 C 0.2414(4) 0.61028(16) 0.43477(14) 0.0304(7) Uani 1 1 d . .
H34 H 0.3190 0.6373 0.4616 0.036 Uiso 1 1 calc R U
C35 C 0.9922(4) 0.51471(14) 0.14895(11) 0.0200(6) Uani 1 1 d . .
C36 C 1.0177(4) 0.52736(14) 0.09157(12) 0.0228(6) Uani 1 1 d . .
H36 H 0.9630 0.5642 0.0674 0.027 Uiso 1 1 calc R U
C37 C 1.1385(4) 0.47525(15) 0.07737(13) 0.0284(7) Uani 1 1 d . .
H37 H 1.1801 0.4716 0.0421 0.034 Uiso 1 1 calc R U
C38 C 1.1868(4) 0.42939(15) 0.12490(13) 0.0279(7) Uani 1 1 d . .
H38 H 1.2654 0.3896 0.1268 0.033 Uiso 1 1 calc R U
C39 C 1.0971(4) 0.45345(15) 0.16923(12) 0.0232(6) Uani 1 1 d . .
H39 H 1.1053 0.4326 0.2058 0.028 Uiso 1 1 calc R U
C40 C 0.6718(4) 0.40048(17) 0.11115(14) 0.0339(7) Uani 1 1 d . .
H40 H 0.6058 0.4237 0.1364 0.041 Uiso 1 1 calc R U
C41 C 0.6746(4) 0.42000(18) 0.05414(15) 0.0385(8) Uani 1 1 d . .
H41 H 0.6114 0.4587 0.0344 0.046 Uiso 1 1 calc R U
C42 C 0.7879(5) 0.37174(18) 0.03192(14) 0.0397(8) Uani 1 1 d . .
H42 H 0.8143 0.3723 -0.0056 0.048 Uiso 1 1 calc R U
C43 C 0.8554(4) 0.32241(16) 0.07485(14) 0.0354(8) Uani 1 1 d . .
H43 H 0.9346 0.2839 0.0713 0.042 Uiso 1 1 calc R U
C44 C 0.7841(4) 0.34051(16) 0.12394(14) 0.0334(7) Uani 1 1 d . .
H44 H 0.8075 0.3165 0.1594 0.040 Uiso 1 1 calc R U
C45 C -0.0792(4) 0.71082(17) 0.53271(13) 0.0312(7) Uani 1 1 d . .
C46 C -0.1697(4) 0.67155(16) 0.48829(13) 0.0298(7) Uani 1 1 d . .
H46 H -0.1304 0.6243 0.4811 0.036 Uiso 1 1 calc R U
C47 C -0.3157(4) 0.69924(18) 0.45404(14) 0.0360(8) Uani 1 1 d . .
H47 H -0.3755 0.6712 0.4238 0.043 Uiso 1 1 calc R U
C48 C -0.3739(5) 0.7672(2) 0.46388(16) 0.0508(10) Uani 1 1 d . .
H48 H -0.4743 0.7867 0.4407 0.061 Uiso 1 1 calc R U
C49 C -0.2851(7) 0.8070(2) 0.50777(18) 0.0617(13) Uani 1 1 d . .
H49 H -0.3240 0.8545 0.5143 0.074 Uiso 1 1 calc R U
C50 C -0.1409(6) 0.77929(18) 0.54257(15) 0.0497(10) Uani 1 1 d . .
H50 H -0.0837 0.8072 0.5734 0.060 Uiso 1 1 calc R U
C51 C 0.0816(5) 0.6799(2) 0.56900(17) 0.0564(11) Uani 1 1 d . .
H51A H 0.1876 0.7018 0.5583 0.085 Uiso 1 1 calc R U
H51B H 0.0850 0.6275 0.5634 0.085 Uiso 1 1 calc R U
H51C H 0.0767 0.6903 0.6089 0.085 Uiso 1 1 calc R U

loop_
_atom_site_aniso_label
_atom_site_aniso_U_11
_atom_site_aniso_U_22
_atom_site_aniso_U_33
_atom_site_aniso_U_23
_atom_site_aniso_U_13
_atom_site_aniso_U_12
Br1 0.04247(19) 0.01913(15) 0.03409(17) 0.00495(12) 0.01325(14) 0.00233(13)
Cu1 0.02450(19) 0.01398(16) 0.02158(18) 0.00081(13) 0.00447(14) -0.00134(13)
Fe1 0.0172(2) 0.01865(19) 0.0190(2) -0.00040(15) 0.00368(15) 0.00169(15)
Fe2 0.0204(2) 0.01640(19) 0.0226(2) -0.00250(15) 0.00426(16) -0.00221(15)
Ti1 0.0178(3) 0.0135(2) 0.0205(3) 0.00231(18) 0.00265(19) -0.00089(18)
C1 0.0315(19) 0.046(2) 0.050(2) -0.0181(18) -0.0136(17) 0.0014(16)
C2 0.0188(16) 0.0326(17) 0.052(2) 0.0029(15) -0.0017(14) -0.0058(13)
C3 0.0224(17) 0.0278(17) 0.059(2) -0.0010(15) -0.0091(16) 0.0058(13)
C4 0.034(2) 0.061(3) 0.062(3) 0.038(2) -0.0272(19) -0.0159(18)
C5 0.028(2) 0.129(4) 0.0206(18) 0.003(2) -0.0051(15) 0.001(2)
C11 0.0342(18) 0.0208(14) 0.0275(16) -0.0035(12) -0.0082(13) -0.0017(13)
C12 0.0355(18) 0.0225(15) 0.0310(17) -0.0092(12) 0.0062(14) -0.0032(13)
C13 0.0326(17) 0.0117(13) 0.0449(19) -0.0026(12) -0.0021(14) -0.0006(12)
C14 0.0354(18) 0.0201(14) 0.0347(17) 0.0017(13) 0.0035(14) -0.0115(13)
C15 0.0185(15) 0.0220(15) 0.0459(19) -0.0078(13) -0.0008(13) -0.0032(12)
C21 0.0265(16) 0.0174(13) 0.0258(15) -0.0031(11) 0.0086(12) -0.0008(11)
C22 0.0242(15) 0.0206(14) 0.0238(15) -0.0031(11) 0.0096(12) 0.0016(11)
C23 0.0226(15) 0.0174(13) 0.0197(14) 0.0025(11) 0.0039(11) -0.0047(11)
C24 0.0199(14) 0.0168(13) 0.0247(15) -0.0006(11) 0.0029(11) -0.0063(11)
C25 0.0257(15) 0.0154(13) 0.0214(14) 0.0010(11) 0.0104(12) 0.0031(11)
C26 0.0393(18) 0.0172(13) 0.0221(15) -0.0029(11) 0.0102(13) -0.0026(12)
C27 0.0349(18) 0.0181(14) 0.0350(17) 0.0007(12) 0.0185(14) -0.0004(12)
C28 0.0334(17) 0.0289(15) 0.0233(15) 0.0087(12) 0.0127(13) 0.0126(13)
C29 0.0200(15) 0.0265(15) 0.0278(15) 0.0015(12) 0.0055(12) 0.0082(12)
C30 0.0252(16) 0.0246(15) 0.0442(19) 0.0042(14) 0.0023(14) 0.0095(13)
C31 0.0233(17) 0.0394(18) 0.0392(19) -0.0009(15) -0.0086(14) 0.0110(14)
C32 0.0182(16) 0.0358(18) 0.058(2) -0.0065(16) 0.0079(15) 0.0002(13)
C33 0.0311(18) 0.0377(18) 0.0396(19) -0.0030(15) 0.0184(15) 0.0110(14)
C34 0.0243(16) 0.0272(16) 0.0392(18) -0.0103(13) 0.0033(13) 0.0095(13)
C35 0.0188(14) 0.0181(13) 0.0237(14) -0.0024(11) 0.0049(11) -0.0045(11)
C36 0.0260(15) 0.0188(14) 0.0248(15) 0.0006(11) 0.0074(12) -0.0044(11)
C37 0.0293(17) 0.0265(15) 0.0324(17) -0.0066(13) 0.0144(13) -0.0079(13)
C38 0.0190(15) 0.0240(15) 0.0413(18) -0.0043(13) 0.0067(13) 0.0005(12)
C39 0.0189(15) 0.0235(14) 0.0260(15) -0.0001(12) -0.0006(12) -0.0016(11)
C40 0.0226(16) 0.0365(18) 0.0438(19) -0.0155(15) 0.0089(14) -0.0123(14)
C41 0.0324(18) 0.0320(17) 0.046(2) 0.0020(15) -0.0112(15) -0.0087(14)
C42 0.046(2) 0.043(2) 0.0290(17) -0.0120(15) 0.0054(15) -0.0209(17)
C43 0.0378(19) 0.0219(15) 0.048(2) -0.0106(14) 0.0117(16) -0.0082(13)
C44 0.0382(19) 0.0268(16) 0.0352(18) 0.0003(13) 0.0053(15) -0.0150(14)
C45 0.0302(17) 0.0348(17) 0.0302(17) 0.0022(13) 0.0104(14) -0.0076(14)
C46 0.0296(17) 0.0256(15) 0.0345(17) -0.0028(13) 0.0059(14) 0.0030(13)
C47 0.0293(18) 0.0427(19) 0.0356(18) 0.0020(15) 0.0034(14) 0.0033(15)
C48 0.052(2) 0.058(2) 0.046(2) 0.0194(19) 0.0155(19) 0.028(2)
C49 0.103(4) 0.033(2) 0.058(3) 0.0113(19) 0.040(3) 0.026(2)
C50 0.088(3) 0.0286(18) 0.036(2) -0.0059(15) 0.020(2) -0.0139(19)
C51 0.040(2) 0.074(3) 0.050(2) -0.003(2) -0.0102(18) -0.011(2)

loop_
_atom_type_symbol
_atom_type_description
_atom_type_scat_dispersion_real
_atom_type_scat_dispersion_imag
_atom_type_scat_source
C C 0.0033 0.0016 'International Tables Vol C Tables 4.2.6.8 and 6.1.1.4'
H H 0.0000 0.0000 'International Tables Vol C Tables 4.2.6.8 and 6.1.1.4'
Ti Ti 0.2776 0.4457 'International Tables Vol C Tables 4.2.6.8 and 6.1.1.4'
Fe Fe 0.3463 0.8444 'International Tables Vol C Tables 4.2.6.8 and 6.1.1.4'
Cu Cu 0.3201 1.2651 'International Tables Vol C Tables 4.2.6.8 and 6.1.1.4'
Br Br -0.2901 2.4595 'International Tables Vol C Tables 4.2.6.8 and 6.1.1.4'

loop_
_geom_angle_atom_site_label_1
_geom_angle_atom_site_label_2
_geom_angle_atom_site_label_3
_geom_angle
C23 Cu1 C21 92.52(11)
C23 Cu1 C24 33.54(10)
C21 Cu1 C24 126.06(10)
C23 Cu1 C22 124.44(10)
C21 Cu1 C22 31.92(10)
C24 Cu1 C22 157.98(10)
C23 Cu1 Br1 140.30(8)
C21 Cu1 Br1 127.17(8)
C24 Cu1 Br1 106.77(7)
C22 Cu1 Br1 95.25(7)
C23 Cu1 Ti1 46.74(8)
C21 Cu1 Ti1 45.83(8)
C24 Cu1 Ti1 80.25(7)
C22 Cu1 Ti1 77.75(7)
Br1 Cu1 Ti1 172.86(2)
C26 Fe1 C31 104.80(13)
C26 Fe1 C25 41.18(11)
C31 Fe1 C25 116.36(13)
C26 Fe1 C32 115.70(13)
C31 Fe1 C32 40.66(14)
C25 Fe1 C32 149.91(13)
C26 Fe1 C33 150.88(13)
C31 Fe1 C33 68.47(14)
C25 Fe1 C33 167.54(13)
C32 Fe1 C33 40.74(13)
C26 Fe1 C27 40.85(11)
C31 Fe1 C27 125.26(13)
C25 Fe1 C27 68.98(11)
C32 Fe1 C27 106.33(13)
C33 Fe1 C27 118.63(13)
C26 Fe1 C29 68.89(12)
C31 Fe1 C29 152.44(13)
C25 Fe1 C29 41.23(11)
C32 Fe1 C29 166.61(13)
C33 Fe1 C29 129.90(13)
C27 Fe1 C29 68.33(12)
C26 Fe1 C30 126.02(12)
C31 Fe1 C30 40.63(12)
C25 Fe1 C30 107.43(12)
C32 Fe1 C30 68.23(13)
C33 Fe1 C30 68.16(13)
C27 Fe1 C30 163.48(13)
C29 Fe1 C30 120.33(12)
C26 Fe1 C34 165.04(12)
C31 Fe1 C34 68.16(13)
C25 Fe1 C34 128.74(12)
C32 Fe1 C34 68.21(13)
C33 Fe1 C34 40.56(13)
C27 Fe1 C34 153.94(12)
C29 Fe1 C34 110.83(12)
C30 Fe1 C34 40.27(12)
C26 Fe1 C28 68.57(12)
C31 Fe1 C28 164.11(13)
C25 Fe1 C28 68.83(11)
C32 Fe1 C28 127.81(13)
C33 Fe1 C28 109.85(13)
C27 Fe1 C28 40.53(12)
C29 Fe1 C28 40.38(12)
C30 Fe1 C28 154.75(13)
C34 Fe1 C28 121.59(12)
C40 Fe2 C41 40.73(13)
C40 Fe2 C36 126.75(12)
C41 Fe2 C36 109.12(12)
C40 Fe2 C44 40.60(13)
C41 Fe2 C44 68.34(13)
C36 Fe2 C44 163.25(12)
C40 Fe2 C35 106.75(12)
C41 Fe2 C35 120.15(13)
C36 Fe2 C35 41.24(11)
C44 Fe2 C35 124.50(12)
C40 Fe2 C39 118.09(13)
C41 Fe2 C39 153.85(13)
C36 Fe2 C39 69.10(11)
C44 Fe2 C39 105.49(12)
C35 Fe2 C39 41.07(11)
C40 Fe2 C42 68.06(13)
C41 Fe2 C42 40.42(14)
C36 Fe2 C42 121.64(13)
C44 Fe2 C42 67.96(13)
C35 Fe2 C42 155.72(13)
C39 Fe2 C42 162.77(13)
C40 Fe2 C38 152.65(13)
C41 Fe2 C38 164.81(14)
C36 Fe2 C38 68.64(12)
C44 Fe2 C38 118.27(13)
C35 Fe2 C38 68.79(11)
C39 Fe2 C38 40.75(12)
C42 Fe2 C38 126.91(14)
C40 Fe2 C37 165.00(13)
C41 Fe2 C37 128.09(13)
C36 Fe2 C37 40.60(11)
C44 Fe2 C37 153.76(13)
C35 Fe2 C37 68.70(11)
C39 Fe2 C37 68.55(12)
C42 Fe2 C37 109.84(13)
C38 Fe2 C37 40.60(12)
C40 Fe2 C43 68.05(13)
C41 Fe2 C43 68.07(14)
C36 Fe2 C43 155.55(12)
C44 Fe2 C43 40.38(13)
C35 Fe2 C43 161.85(12)
C39 Fe2 C43 124.58(13)
C42 Fe2 C43 40.31(14)
C38 Fe2 C43 107.36(13)
C37 Fe2 C43 120.70(13)
C21 Ti1 C23 91.13(10)
C21 Ti1 C4 133.20(12)
C23 Ti1 C4 109.57(15)
C21 Ti1 C3 102.71(12)
C23 Ti1 C3 135.31(12)
C4 Ti1 C3 34.46(14)
C21 Ti1 C14 134.09(11)
C23 Ti1 C14 95.50(11)
C4 Ti1 C14 86.56(12)
C3 Ti1 C14 103.85(11)
C21 Ti1 C5 119.92(15)
C23 Ti1 C5 79.13(13)
C4 Ti1 C5 34.70(15)
C3 Ti1 C5 57.02(14)
C14 Ti1 C5 105.93(15)
C21 Ti1 C13 118.78(11)
C23 Ti1 C13 129.89(11)
C4 Ti1 C13 79.60(14)
C3 Ti1 C13 79.51(11)
C14 Ti1 C13 34.62(11)
C5 Ti1 C13 111.96(15)
C21 Ti1 C12 85.01(11)
C23 Ti1 C12 131.62(11)
C4 Ti1 C12 107.75(14)
C3 Ti1 C12 92.21(12)
C14 Ti1 C12 57.31(11)
C5 Ti1 C12 142.44(15)
C13 Ti1 C12 34.30(11)
C21 Ti1 C15 104.41(11)
C23 Ti1 C15 77.94(11)
C4 Ti1 C15 120.46(12)
C3 Ti1 C15 135.99(11)
C14 Ti1 C15 34.62(10)
C5 Ti1 C15 129.96(13)
C13 Ti1 C15 57.12(10)
C12 Ti1 C15 56.81(11)
C21 Ti1 C1 86.25(13)
C23 Ti1 C1 82.95(11)
C4 Ti1 C1 56.92(13)
C3 Ti1 C1 56.39(12)
C14 Ti1 C1 139.63(13)
C5 Ti1 C1 33.98(14)
C13 Ti1 C1 133.91(12)
C12 Ti1 C1 144.40(12)
C15 Ti1 C1 158.18(13)
C21 Ti1 C2 76.66(12)
C23 Ti1 C2 114.77(11)
C4 Ti1 C2 56.63(12)
C3 Ti1 C2 33.94(11)
C14 Ti1 C2 137.73(11)
C5 Ti1 C2 56.12(13)
C13 Ti1 C2 110.98(11)
C12 Ti1 C2 111.11(12)
C15 Ti1 C2 167.29(11)
C1 Ti1 C2 33.36(12)
C21 Ti1 C11 77.05(11)
C23 Ti1 C11 97.99(11)
C4 Ti1 C11 136.42(13)
C3 Ti1 C11 126.38(12)
C14 Ti1 C11 57.05(11)
C5 Ti1 C11 162.63(14)
C13 Ti1 C11 56.88(10)
C12 Ti1 C11 34.23(10)
C15 Ti1 C11 33.84(11)
C1 Ti1 C11 163.28(13)
C2 Ti1 C11 137.92(12)
C2 C1 C5 108.4(3)
C2 C1 Ti1 73.60(18)
C5 C1 Ti1 72.2(2)
C2 C1 H1 125.8
C5 C1 H1 125.8
Ti1 C1 H1 120.1
C1 C2 C3 108.5(3)
C1 C2 Ti1 73.04(19)
C3 C2 Ti1 71.30(18)
C1 C2 H2 125.7
C3 C2 H2 125.7
Ti1 C2 H2 121.6
C2 C3 C4 108.1(3)
C2 C3 Ti1 74.75(18)
C4 C3 Ti1 72.36(19)
C2 C3 H3 126.0
C4 C3 H3 126.0
Ti1 C3 H3 118.8
C3 C4 C5 107.4(3)
C3 C4 Ti1 73.18(19)
C5 C4 Ti1 73.7(2)
C3 C4 H4 126.3
C5 C4 H4 126.3
Ti1 C4 H4 118.8
C1 C5 C4 107.5(3)
C1 C5 Ti1 73.8(2)
C4 C5 Ti1 71.6(2)
C1 C5 H5 126.2
C4 C5 H5 126.2
Ti1 C5 H5 120.2
C15 C11 C12 108.1(3)
C15 C11 Ti1 72.53(17)
C12 C11 Ti1 72.07(16)
C15 C11 H11 125.9
C12 C11 H11 125.9
Ti1 C11 H11 121.2
C13 C12 C11 108.1(3)
C13 C12 Ti1 72.59(17)
C11 C12 Ti1 73.70(16)
C13 C12 H12 126.0
C11 C12 H12 126.0
Ti1 C12 H12 119.6
C12 C13 C14 107.9(3)
C12 C13 Ti1 73.11(16)
C14 C13 Ti1 72.02(16)
C12 C13 H13 126.0
C14 C13 H13 126.0
Ti1 C13 H13 120.6
C13 C14 C15 107.7(3)
C13 C14 Ti1 73.36(16)
C15 C14 Ti1 73.89(16)
C13 C14 H14 126.2
C15 C14 H14 126.2
Ti1 C14 H14 118.5
C11 C15 C14 108.2(3)
C11 C15 Ti1 73.63(17)
C14 C15 Ti1 71.49(16)
C11 C15 H15 125.9
C14 C15 H15 125.9
Ti1 C15 H15 120.7
C22 C21 Cu1 84.36(19)
C22 C21 Ti1 172.7(2)
Cu1 C21 Ti1 88.38(11)
C21 C22 C25 169.2(3)
C21 C22 Cu1 63.71(17)
C25 C22 Cu1 126.91(19)
C24 C23 Cu1 79.18(18)
C24 C23 Ti1 166.7(2)
Cu1 C23 Ti1 87.87(10)
C23 C24 C35 161.6(3)
C23 C24 Cu1 67.28(17)
C35 C24 Cu1 130.96(19)
C22 C25 C26 125.7(3)
C22 C25 C29 126.7(3)
C26 C25 C29 107.1(2)
C22 C25 Fe1 120.00(19)
C26 C25 Fe1 69.10(16)
C29 C25 Fe1 69.84(16)
C27 C26 C25 108.4(3)
C27 C26 Fe1 70.27(16)
C25 C26 Fe1 69.72(15)
C27 C26 H26 125.8
C25 C26 H26 125.8
Fe1 C26 H26 125.8
C28 C27 C26 108.1(3)
C28 C27 Fe1 70.19(16)
C26 C27 Fe1 68.88(16)
C28 C27 H27 125.9
C26 C27 H27 125.9
Fe1 C27 H27 126.6
C29 C28 C27 108.2(3)
C29 C28 Fe1 69.44(16)
C27 C28 Fe1 69.28(16)
C29 C28 H28 125.9
C27 C28 H28 125.9
Fe1 C28 H28 126.9
C28 C29 C25 108.3(3)
C28 C29 Fe1 70.19(17)
C25 C29 Fe1 68.93(16)
C28 C29 H29 125.9
C25 C29 H29 125.9
Fe1 C29 H29 126.6
C34 C30 C31 108.0(3)
C34 C30 Fe1 70.03(17)
C31 C30 Fe1 69.03(17)
C34 C30 H30 126.0
C31 C30 H30 126.0
Fe1 C30 H30 126.5
C32 C31 C30 108.1(3)
C32 C31 Fe1 69.85(18)
C30 C31 Fe1 70.34(17)
C32 C31 H31 125.9
C30 C31 H31 125.9
Fe1 C31 H31 125.4
C31 C32 C33 107.9(3)
C31 C32 Fe1 69.48(18)
C33 C32 Fe1 69.63(18)
C31 C32 H32 126.1
C33 C32 H32 126.1
Fe1 C32 H32 126.4
C34 C33 C32 108.0(3)
C34 C33 Fe1 70.35(17)
C32 C33 Fe1 69.63(18)
C34 C33 H33 126.0
C32 C33 H33 126.0
Fe1 C33 H33 125.6
C30 C34 C33 108.0(3)
C30 C34 Fe1 69.70(17)
C33 C34 Fe1 69.09(17)
C30 C34 H34 126.0
C33 C34 H34 126.0
Fe1 C34 H34 126.8
C39 C35 C36 107.5(2)
C39 C35 C24 128.6(3)
C36 C35 C24 123.9(2)
C39 C35 Fe2 69.49(15)
C36 C35 Fe2 69.14(15)
C24 C35 Fe2 127.40(19)
C37 C36 C35 108.1(2)
C37 C36 Fe2 70.29(16)
C35 C36 Fe2 69.63(15)
C37 C36 H36 126.0
C35 C36 H36 126.0
Fe2 C36 H36 125.7
C36 C37 C38 108.3(3)
C36 C37 Fe2 69.12(16)
C38 C37 Fe2 69.59(17)
C36 C37 H37 125.8
C38 C37 H37 125.8
Fe2 C37 H37 127.0
C37 C38 C39 108.2(3)
C37 C38 Fe2 69.81(17)
C39 C38 Fe2 69.42(16)
C37 C38 H38 125.9
C39 C38 H38 125.9
Fe2 C38 H38 126.4
C38 C39 C35 108.0(3)
C38 C39 Fe2 69.83(16)
C35 C39 Fe2 69.45(15)
C38 C39 H39 126.0
C35 C39 H39 126.0
Fe2 C39 H39 126.3
C44 C40 C41 108.1(3)
C44 C40 Fe2 69.95(18)
C41 C40 Fe2 69.78(18)
C44 C40 H40 126.0
C41 C40 H40 126.0
Fe2 C40 H40 125.9
C42 C41 C40 107.7(3)
C42 C41 Fe2 70.17(19)
C40 C41 Fe2 69.49(18)
C42 C41 H41 126.1
C40 C41 H41 126.1
Fe2 C41 H41 125.8
C41 C42 C43 108.4(3)
C41 C42 Fe2 69.41(18)
C43 C42 Fe2 70.18(18)
C41 C42 H42 125.8
C43 C42 H42 125.8
Fe2 C42 H42 126.2
C44 C43 C42 107.7(3)
C44 C43 Fe2 69.19(17)
C42 C43 Fe2 69.50(17)
C44 C43 H43 126.1
C42 C43 H43 126.1
Fe2 C43 H43 126.7
C40 C44 C43 108.1(3)
C40 C44 Fe2 69.45(17)
C43 C44 Fe2 70.42(17)
C40 C44 H44 126.0
C43 C44 H44 126.0
Fe2 C44 H44 125.7
C46 C45 C50 117.8(3)
C46 C45 C51 120.9(3)
C50 C45 C51 121.4(3)
C47 C46 C45 121.8(3)
C47 C46 H46 119.1
C45 C46 H46 119.1
C48 C47 C46 119.8(3)
C48 C47 H47 120.1
C46 C47 H47 120.1
C47 C48 C49 119.1(3)
C47 C48 H48 120.4
C49 C48 H48 120.4
C48 C49 C50 121.4(3)
C48 C49 H49 119.3
C50 C49 H49 119.3
C49 C50 C45 120.1(3)
C49 C50 H50 119.9
C45 C50 H50 119.9
C45 C51 H51A 109.5
C45 C51 H51B 109.5
H51A C51 H51B 109.5
C45 C51 H51C 109.5
H51A C51 H51C 109.5
H51B C51 H51C 109.5

loop_
_geom_bond_atom_site_label_1
_geom_bond_atom_site_label_2
_geom_bond_distance
Br1 Cu1 2.3216(4)
Cu1 C23 2.059(3)
Cu1 C21 2.073(3)
Cu1 C24 2.192(3)
Cu1 C22 2.300(3)
Cu1 Ti1 2.8901(6)
Fe1 C26 2.024(3)
Fe1 C31 2.030(3)
Fe1 C25 2.032(3)
Fe1 C32 2.035(3)
Fe1 C33 2.035(3)
Fe1 C27 2.042(3)
Fe1 C29 2.044(3)
Fe1 C30 2.048(3)
Fe1 C34 2.052(3)
Fe1 C28 2.054(3)
Fe2 C40 2.030(3)
Fe2 C41 2.034(3)
Fe2 C36 2.035(3)
Fe2 C44 2.037(3)
Fe2 C35 2.041(3)
Fe2 C39 2.042(3)
Fe2 C42 2.044(3)
Fe2 C38 2.047(3)
Fe2 C37 2.050(3)
Fe2 C43 2.053(3)
Ti1 C21 2.074(3)
Ti1 C23 2.106(3)
Ti1 C4 2.340(3)
Ti1 C3 2.350(3)
Ti1 C14 2.355(3)
Ti1 C5 2.367(3)
Ti1 C13 2.372(3)
Ti1 C12 2.379(3)
Ti1 C15 2.386(3)
Ti1 C1 2.387(3)
Ti1 C2 2.394(3)
Ti1 C11 2.400(3)
C1 C2 1.372(5)
C1 C5 1.389(6)
C1 H1 0.9500
C2 C3 1.385(4)
C2 H2 0.9500
C3 C4 1.389(6)
C3 H3 0.9500
C4 C5 1.404(6)
C4 H4 0.9500
C5 H5 0.9500
C11 C15 1.393(4)
C11 C12 1.406(4)
C11 H11 0.9500
C12 C13 1.401(4)
C12 H12 0.9500
C13 C14 1.406(5)
C13 H13 0.9500
C14 C15 1.411(4)
C14 H14 0.9500
C15 H15 0.9500
C21 C22 1.222(4)
C22 C25 1.424(4)
C23 C24 1.233(4)
C24 C35 1.442(4)
C25 C26 1.426(4)
C25 C29 1.435(4)
C26 C27 1.419(4)
C26 H26 0.9500
C27 C28 1.419(4)
C27 H27 0.9500
C28 C29 1.415(4)
C28 H28 0.9500
C29 H29 0.9500
C30 C34 1.411(4)
C30 C31 1.416(4)
C30 H30 0.9500
C31 C32 1.413(5)
C31 H31 0.9500
C32 C33 1.417(5)
C32 H32 0.9500
C33 C34 1.417(5)
C33 H33 0.9500
C34 H34 0.9500
C35 C39 1.432(4)
C35 C36 1.435(4)
C36 C37 1.417(4)
C36 H36 0.9500
C37 C38 1.422(4)
C37 H37 0.9500
C38 C39 1.424(4)
C38 H38 0.9500
C39 H39 0.9500
C40 C44 1.411(5)
C40 C41 1.414(5)
C40 H40 0.9500
C41 C42 1.409(5)
C41 H41 0.9500
C42 C43 1.412(5)
C42 H42 0.9500
C43 C44 1.412(5)
C43 H43 0.9500
C44 H44 0.9500
C45 C46 1.383(4)
C45 C50 1.386(5)
C45 C51 1.510(5)
C46 C47 1.383(4)
C46 H46 0.9500
C47 C48 1.369(5)
C47 H47 0.9500
C48 C49 1.374(6)
C48 H48 0.9500
C49 C50 1.379(6)
C49 H49 0.9500
C50 H50 0.9500
C51 H51A 0.9800
C51 H51B 0.9800
C51 H51C 0.9800
